data_7042480
loop_
_publ_author_name
'Rasheed, O. K.'
'McDouall, J. J. W.'
'Muryn, C. A.'
'Raftery, J.'
'Vitorica-Yrezabal, I J'
'Quayle, P.'

_publ_section_title
;
 The assembly of &quot;S3N&quot;-ligands decorated with an azo-dye as
 potential sensors for heavy metal ions.
;
_journal_issue 16
_journal_name_full 'Dalton transactions (Cambridge, England : 2003)'
_journal_page_first 5229
_journal_page_last 5239
_journal_paper_doi 10.1039/c7dt00569e
_journal_volume 46
_journal_year 2017
_chemical_formula_moiety 'C24 H25 N3 O S3'
_chemical_formula_sum 'C24 H25 N3 O S3'
_chemical_formula_weight 467.65
_chemical_name_systematic
;
 ? 
;
_space_group_crystal_system triclinic
_space_group_IT_number 2
_space_group_name_Hall '-P 1'
_space_group_name_H-M_alt 'P -1'
_symmetry_space_group_name_Hall '-P 1'
_symmetry_space_group_name_H-M 'P -1'
_atom_sites_solution_hydrogens geom
_audit_creation_date 2017-03-06
_audit_creation_method
;
Olex2 1.2
(compiled 2017.03.02 svn.r3394 for OlexSys, GUI svn.r5324)
;
_audit_update_record
;
2017-03-14 deposited with the CCDC.
2017-03-14 downloaded from the CCDC.
;
_cell_angle_alpha 66.950(2)
_cell_angle_beta 85.649(2)
_cell_angle_gamma 82.232(2)
_cell_formula_units_Z 2
_cell_length_a 5.5032(2)
_cell_length_b 13.7541(5)
_cell_length_c 16.2814(5)
_cell_measurement_reflns_used 8486
_cell_measurement_temperature 100(2)
_cell_measurement_theta_max 71.91
_cell_measurement_theta_min 3.52
_cell_volume 1123.22(7)
_computing_cell_refinement 'Bruker SAINT'
_computing_data_collection 'Bruker APEX2'
_computing_data_reduction 'Bruker SAINT'
_computing_molecular_graphics 'Olex2 (Dolomanov et al., 2009)'
_computing_publication_material 'Olex2 (Dolomanov et al., 2009)'
_computing_structure_refinement 'ShelXL (Sheldrick, 2015)'
_computing_structure_solution 'SHELXS-97 (Sheldrick, 2008)'
_diffrn_ambient_temperature 100.15
_diffrn_measured_fraction_theta_full 0.961
_diffrn_measured_fraction_theta_max 0.941
_diffrn_measurement_device_type 'Bruker APEX-II CCD'
_diffrn_measurement_method '\f and \w scans'
_diffrn_radiation_type CuK\a
_diffrn_radiation_wavelength 1.54178
_diffrn_reflns_av_R_equivalents 0.0214
_diffrn_reflns_av_unetI/netI 0.0158
_diffrn_reflns_Laue_measured_fraction_full 0.961
_diffrn_reflns_Laue_measured_fraction_max 0.941
_diffrn_reflns_limit_h_max 6
_diffrn_reflns_limit_h_min -6
_diffrn_reflns_limit_k_max 16
_diffrn_reflns_limit_k_min -12
_diffrn_reflns_limit_l_max 20
_diffrn_reflns_limit_l_min -19
_diffrn_reflns_number 20554
_diffrn_reflns_point_group_measured_fraction_full 0.961
_diffrn_reflns_point_group_measured_fraction_max 0.941
_diffrn_reflns_theta_full 67.679
_diffrn_reflns_theta_max 72.258
_diffrn_reflns_theta_min 3.515
_exptl_absorpt_coefficient_mu 3.189
_exptl_absorpt_correction_T_max 0.8831
_exptl_absorpt_correction_T_min 0.761229
_exptl_absorpt_correction_type multi-scan
_exptl_absorpt_process_details SADABS
_exptl_crystal_colour gold
_exptl_crystal_density_diffrn 1.383
_exptl_crystal_density_method 'not measured'
_exptl_crystal_description plate
_exptl_crystal_F_000 492
_exptl_crystal_size_max 0.15
_exptl_crystal_size_mid 0.1
_exptl_crystal_size_min 0.04
_refine_diff_density_max 0.604
_refine_diff_density_min -0.250
_refine_diff_density_rms 0.054
_refine_ls_extinction_method none
_refine_ls_goodness_of_fit_ref 1.046
_refine_ls_hydrogen_treatment constr
_refine_ls_matrix_type full
_refine_ls_number_parameters 281
_refine_ls_number_reflns 4168
_refine_ls_number_restraints 0
_refine_ls_restrained_S_all 1.046
_refine_ls_R_factor_all 0.0444
_refine_ls_R_factor_gt 0.0394
_refine_ls_shift/su_max 0.000
_refine_ls_shift/su_mean 0.000
_refine_ls_structure_factor_coef Fsqd
_refine_ls_weighting_details 'w=1/[\s^2^(Fo^2^)+(0.0596P)^2^+0.6536P] where P=(Fo^2^+2Fc^2^)/3'
_refine_ls_weighting_scheme calc
_refine_ls_wR_factor_gt 0.1021
_refine_ls_wR_factor_ref 0.1073
_reflns_Friedel_coverage 0.000
_reflns_number_gt 3755
_reflns_number_total 4168
_reflns_threshold_expression 'I > 2\s(I)'
_cod_data_source_file c7dt00569e2.cif
_cod_data_source_block s4010ma
_cod_depositor_comments 'Adding full bibliography for 7042479--7042485.cif.'
_cod_database_code 7042480
_shelxl_version_number 2014/6
_shelx_space_group_comment
;
The symmetry employed for this shelxl refinement is uniquely defined
by the following loop, which should always be used as a source of
symmetry information in preference to the above space-group names.
They are only intended as comments.
;
_shelx_estimated_absorpt_t_max 0.883
_shelx_estimated_absorpt_t_min 0.646
_olex2_refinement_description
;
1. Fixed Uiso
 At 1.2 times of:
  All C(H) groups, All C(H,H) groups
 At 1.5 times of:
  All C(H,H,H) groups
2.a Secondary CH2 refined with riding coordinates:
 C1(H1A,H1B), C2(H2A,H2B), C3(H3A,H3B), C6(H6A,H6B), C7(H7A,H7B), C8(H8A,H8B)
2.b Aromatic/amide H refined with riding coordinates:
 C9(H9), C11(H11), C13(H13), C14(H14), C16(H16), C17(H17), C19(H19), C20(H20),
 C22(H22), C23(H23)
2.c Idealised Me refined as rotating group:
 C24(H24A,H24B,H24C)
;
_olex2_submission_special_instructions 'No special instructions were received'

loop_
_space_group_symop_operation_xyz
'x, y, z'
'-x, -y, -z'

loop_
_atom_site_label
_atom_site_type_symbol
_atom_site_fract_x
_atom_site_fract_y
_atom_site_fract_z
_atom_site_U_iso_or_equiv
_atom_site_adp_type
_atom_site_occupancy
_atom_site_site_symmetry_order
_atom_site_calc_flag
_atom_site_refinement_flags_posn
C1 C 0.2668(4) 0.37204(16) 0.41205(13) 0.0331(4) Uani 1 1 d .
H1A H 0.0977 0.4014 0.3916 0.040 Uiso 1 1 calc R
H1B H 0.2613 0.3391 0.4781 0.040 Uiso 1 1 calc R
C2 C 0.4288(4) 0.46089(17) 0.38144(12) 0.0318(4) Uani 1 1 d .
H2A H 0.4443 0.4890 0.3155 0.038 Uiso 1 1 calc R
H2B H 0.5946 0.4311 0.4053 0.038 Uiso 1 1 calc R
C3 C 0.0355(4) 0.62371(18) 0.35467(13) 0.0340(4) Uani 1 1 d .
H3A H -0.0918 0.5761 0.3849 0.041 Uiso 1 1 calc R
H3B H -0.0210 0.6940 0.3571 0.041 Uiso 1 1 calc R
C4 C 0.0599(3) 0.63615(16) 0.25803(12) 0.0291(4) Uani 1 1 d .
C5 C -0.0574(3) 0.58723(16) 0.14915(12) 0.0288(4) Uani 1 1 d .
C6 C -0.2153(4) 0.52258(17) 0.12361(13) 0.0347(4) Uani 1 1 d .
H6A H -0.2787 0.5659 0.0632 0.042 Uiso 1 1 calc R
H6B H -0.3581 0.5076 0.1656 0.042 Uiso 1 1 calc R
C7 C 0.0267(4) 0.32615(18) 0.23896(14) 0.0370(5) Uani 1 1 d .
H7A H -0.0865 0.3528 0.2777 0.044 Uiso 1 1 calc R
H7B H 0.0117 0.2496 0.2569 0.044 Uiso 1 1 calc R
C8 C 0.2870(4) 0.33956(17) 0.25256(13) 0.0333(4) Uani 1 1 d .
H8A H 0.3019 0.4164 0.2331 0.040 Uiso 1 1 calc R
H8B H 0.3995 0.3119 0.2142 0.040 Uiso 1 1 calc R
C9 C 0.2236(4) 0.70030(16) 0.19962(12) 0.0313(4) Uani 1 1 d .
H9 H 0.3184 0.7391 0.2198 0.038 Uiso 1 1 calc R
C10 C 0.2499(3) 0.70818(15) 0.11162(12) 0.0277(4) Uani 1 1 d .
C11 C 0.1023(3) 0.65000(16) 0.08690(12) 0.0299(4) Uani 1 1 d .
H11 H 0.1108 0.6532 0.0274 0.036 Uiso 1 1 calc R
C12 C 0.4284(3) 0.77443(15) 0.04734(12) 0.0278(4) Uani 1 1 d .
C13 C 0.4793(4) 0.76865(18) -0.03599(13) 0.0358(5) Uani 1 1 d .
H13 H 0.3941 0.7239 -0.0528 0.043 Uiso 1 1 calc R
C14 C 0.6506(4) 0.82649(18) -0.09444(13) 0.0357(5) Uani 1 1 d .
H14 H 0.6837 0.8208 -0.1506 0.043 Uiso 1 1 calc R
C15 C 0.7748(4) 0.89310(16) -0.07126(13) 0.0310(4) Uani 1 1 d .
C16 C 0.7249(4) 0.90146(18) 0.01044(14) 0.0403(5) Uani 1 1 d .
H16 H 0.8074 0.9477 0.0263 0.048 Uiso 1 1 calc R
C17 C 0.5537(4) 0.84183(18) 0.06926(14) 0.0388(5) Uani 1 1 d .
H17 H 0.5217 0.8473 0.1255 0.047 Uiso 1 1 calc R
C18 C 1.2053(4) 0.99145(16) -0.24898(13) 0.0321(4) Uani 1 1 d .
C19 C 1.3432(4) 0.94836(18) -0.30383(15) 0.0400(5) Uani 1 1 d .
H19 H 1.3162 0.8803 -0.3009 0.048 Uiso 1 1 calc R
C20 C 1.5209(4) 1.00295(19) -0.36325(15) 0.0422(5) Uani 1 1 d .
H20 H 1.6173 0.9720 -0.3996 0.051 Uiso 1 1 calc R
C21 C 1.5545(4) 1.10317(18) -0.36824(14) 0.0391(5) Uani 1 1 d .
C22 C 1.4132(4) 1.14775(18) -0.31430(14) 0.0395(5) Uani 1 1 d .
H22 H 1.4355 1.2169 -0.3187 0.047 Uiso 1 1 calc R
C23 C 1.2411(4) 1.09207(17) -0.25456(13) 0.0358(4) Uani 1 1 d .
H23 H 1.1471 1.1224 -0.2173 0.043 Uiso 1 1 calc R
C24 C 1.8789(5) 1.1218(2) -0.47656(18) 0.0586(7) Uani 1 1 d .
H24A H 1.9702 1.0554 -0.4376 0.088 Uiso 1 1 calc GR
H24B H 1.9943 1.1724 -0.5108 0.088 Uiso 1 1 calc GR
H24C H 1.7821 1.1073 -0.5177 0.088 Uiso 1 1 calc GR
N1 N -0.0803(3) 0.57940(13) 0.23389(10) 0.0297(3) Uani 1 1 d .
N2 N 0.9515(3) 0.95718(14) -0.12846(11) 0.0336(4) Uani 1 1 d .
N3 N 1.0340(3) 0.92718(14) -0.18965(11) 0.0340(4) Uani 1 1 d .
O1 O 1.7196(3) 1.16570(15) -0.42379(12) 0.0539(4) Uani 1 1 d .
S1 S 0.31877(9) 0.57008(4) 0.41529(3) 0.03355(14) Uani 1 1 d .
S2 S 0.38242(10) 0.27156(4) 0.36783(3) 0.03614(14) Uani 1 1 d .
S3 S -0.06151(10) 0.39735(4) 0.12342(3) 0.03911(15) Uani 1 1 d .

loop_
_atom_site_aniso_label
_atom_site_aniso_U_11
_atom_site_aniso_U_22
_atom_site_aniso_U_33
_atom_site_aniso_U_23
_atom_site_aniso_U_13
_atom_site_aniso_U_12
C1 0.0377(10) 0.0355(11) 0.0269(9) -0.0130(8) 0.0058(8) -0.0070(8)
C2 0.0317(10) 0.0413(11) 0.0260(9) -0.0164(8) 0.0040(7) -0.0080(8)
C3 0.0349(10) 0.0421(12) 0.0255(9) -0.0138(8) 0.0059(7) -0.0073(8)
C4 0.0292(9) 0.0326(10) 0.0247(9) -0.0112(7) 0.0023(7) -0.0021(7)
C5 0.0255(9) 0.0329(10) 0.0275(9) -0.0113(7) 0.0006(7) -0.0038(7)
C6 0.0302(10) 0.0432(12) 0.0322(10) -0.0142(8) 0.0012(8) -0.0119(8)
C7 0.0390(11) 0.0380(12) 0.0348(10) -0.0121(9) 0.0041(8) -0.0157(9)
C8 0.0338(10) 0.0385(11) 0.0309(10) -0.0164(8) 0.0062(8) -0.0097(8)
C9 0.0336(10) 0.0363(11) 0.0270(9) -0.0138(8) 0.0018(7) -0.0102(8)
C10 0.0286(9) 0.0295(10) 0.0239(9) -0.0091(7) 0.0000(7) -0.0038(7)
C11 0.0320(9) 0.0352(11) 0.0232(9) -0.0114(7) 0.0004(7) -0.0066(8)
C12 0.0289(9) 0.0288(10) 0.0245(9) -0.0087(7) -0.0008(7) -0.0041(7)
C13 0.0397(11) 0.0442(12) 0.0276(9) -0.0146(8) 0.0021(8) -0.0176(9)
C14 0.0415(11) 0.0441(12) 0.0247(9) -0.0148(8) 0.0037(8) -0.0134(9)
C15 0.0327(10) 0.0288(10) 0.0288(9) -0.0083(7) 0.0031(7) -0.0056(8)
C16 0.0510(13) 0.0409(12) 0.0368(11) -0.0201(9) 0.0105(9) -0.0222(10)
C17 0.0507(13) 0.0430(13) 0.0296(10) -0.0189(9) 0.0104(9) -0.0193(10)
C18 0.0350(10) 0.0327(11) 0.0271(9) -0.0095(8) 0.0015(7) -0.0066(8)
C19 0.0452(12) 0.0344(11) 0.0409(11) -0.0156(9) 0.0084(9) -0.0082(9)
C20 0.0435(12) 0.0442(13) 0.0386(11) -0.0180(10) 0.0103(9) -0.0038(9)
C21 0.0352(11) 0.0422(12) 0.0344(10) -0.0078(9) 0.0029(8) -0.0103(9)
C22 0.0449(12) 0.0353(11) 0.0389(11) -0.0129(9) 0.0030(9) -0.0138(9)
C23 0.0406(11) 0.0351(11) 0.0324(10) -0.0137(8) 0.0045(8) -0.0075(8)
C24 0.0452(14) 0.0674(18) 0.0513(15) -0.0125(12) 0.0147(11) -0.0079(12)
N1 0.0273(8) 0.0331(9) 0.0277(8) -0.0110(6) 0.0026(6) -0.0040(6)
N2 0.0371(9) 0.0329(9) 0.0302(8) -0.0110(7) 0.0054(7) -0.0087(7)
N3 0.0383(9) 0.0326(9) 0.0301(8) -0.0108(7) 0.0051(7) -0.0080(7)
O1 0.0487(10) 0.0552(11) 0.0529(10) -0.0154(8) 0.0184(8) -0.0180(8)
S1 0.0416(3) 0.0397(3) 0.0248(2) -0.0170(2) 0.00185(18) -0.0100(2)
S2 0.0411(3) 0.0323(3) 0.0338(3) -0.0126(2) -0.0005(2) -0.0010(2)
S3 0.0464(3) 0.0444(3) 0.0340(3) -0.0208(2) -0.0031(2) -0.0115(2)

loop_
_atom_type_symbol
_atom_type_description
_atom_type_scat_dispersion_real
_atom_type_scat_dispersion_imag
_atom_type_scat_source
C C 0.0181 0.0091 'International Tables Vol C Tables 4.2.6.8 and 6.1.1.4'
H H 0.0000 0.0000 'International Tables Vol C Tables 4.2.6.8 and 6.1.1.4'
N N 0.0311 0.0180 'International Tables Vol C Tables 4.2.6.8 and 6.1.1.4'
O O 0.0492 0.0322 'International Tables Vol C Tables 4.2.6.8 and 6.1.1.4'
S S 0.3331 0.5567 'International Tables Vol C Tables 4.2.6.8 and 6.1.1.4'

loop_
_geom_angle_atom_site_label_1
_geom_angle_atom_site_label_2
_geom_angle_atom_site_label_3
_geom_angle
H1A C1 H1B 108.1
C2 C1 H1A 109.5
C2 C1 H1B 109.5
C2 C1 S2 110.70(14)
S2 C1 H1A 109.5
S2 C1 H1B 109.5
C1 C2 H2A 108.6
C1 C2 H2B 108.6
C1 C2 S1 114.45(14)
H2A C2 H2B 107.6
S1 C2 H2A 108.6
S1 C2 H2B 108.6
H3A C3 H3B 107.7
C4 C3 H3A 108.8
C4 C3 H3B 108.8
C4 C3 S1 113.66(14)
S1 C3 H3A 108.8
S1 C3 H3B 108.8
C9 C4 C3 121.02(17)
N1 C4 C3 116.02(16)
N1 C4 C9 122.94(17)
C11 C5 C6 120.58(17)
N1 C5 C6 116.18(16)
N1 C5 C11 123.24(17)
C5 C6 H6A 108.5
C5 C6 H6B 108.5
C5 C6 S3 114.93(14)
H6A C6 H6B 107.5
S3 C6 H6A 108.5
S3 C6 H6B 108.5
H7A C7 H7B 107.9
C8 C7 H7A 109.3
C8 C7 H7B 109.3
C8 C7 S3 111.74(14)
S3 C7 H7A 109.3
S3 C7 H7B 109.3
C7 C8 H8A 108.9
C7 C8 H8B 108.9
C7 C8 S2 113.42(14)
H8A C8 H8B 107.7
S2 C8 H8A 108.9
S2 C8 H8B 108.9
C4 C9 H9 119.8
C4 C9 C10 120.36(18)
C10 C9 H9 119.8
C9 C10 C11 116.35(17)
C9 C10 C12 121.92(17)
C11 C10 C12 121.73(16)
C5 C11 C10 120.08(17)
C5 C11 H11 120.0
C10 C11 H11 120.0
C13 C12 C10 120.96(17)
C17 C12 C10 121.24(17)
C17 C12 C13 117.79(18)
C12 C13 H13 119.3
C14 C13 C12 121.38(18)
C14 C13 H13 119.3
C13 C14 H14 120.0
C13 C14 C15 120.03(18)
C15 C14 H14 120.0
C14 C15 N2 123.61(18)
C16 C15 C14 119.71(18)
C16 C15 N2 116.67(18)
C15 C16 H16 120.1
C15 C16 C17 119.74(19)
C17 C16 H16 120.1
C12 C17 C16 121.34(18)
C12 C17 H17 119.3
C16 C17 H17 119.3
C19 C18 C23 119.40(19)
C19 C18 N3 116.08(18)
C23 C18 N3 124.53(18)
C18 C19 H19 119.4
C18 C19 C20 121.2(2)
C20 C19 H19 119.4
C19 C20 H20 120.6
C21 C20 C19 118.8(2)
C21 C20 H20 120.6
C20 C21 C22 120.25(19)
O1 C21 C20 125.0(2)
O1 C21 C22 114.8(2)
C21 C22 H22 119.8
C23 C22 C21 120.4(2)
C23 C22 H22 119.8
C18 C23 H23 120.0
C22 C23 C18 119.9(2)
C22 C23 H23 120.0
H24A C24 H24B 109.5
H24A C24 H24C 109.5
H24B C24 H24C 109.5
O1 C24 H24A 109.5
O1 C24 H24B 109.5
O1 C24 H24C 109.5
C5 N1 C4 117.04(16)
N3 N2 C15 113.24(17)
N2 N3 C18 114.32(17)
C21 O1 C24 117.2(2)
C2 S1 C3 102.10(9)
C1 S2 C8 100.32(10)
C6 S3 C7 102.62(10)

loop_
_geom_bond_atom_site_label_1
_geom_bond_atom_site_label_2
_geom_bond_distance
C1 H1A 0.9900
C1 H1B 0.9900
C1 C2 1.512(3)
C1 S2 1.818(2)
C2 H2A 0.9900
C2 H2B 0.9900
C2 S1 1.810(2)
C3 H3A 0.9900
C3 H3B 0.9900
C3 C4 1.512(3)
C3 S1 1.817(2)
C4 C9 1.387(3)
C4 N1 1.344(3)
C5 C6 1.507(3)
C5 C11 1.389(3)
C5 N1 1.339(2)
C6 H6A 0.9900
C6 H6B 0.9900
C6 S3 1.815(2)
C7 H7A 0.9900
C7 H7B 0.9900
C7 C8 1.512(3)
C7 S3 1.817(2)
C8 H8A 0.9900
C8 H8B 0.9900
C8 S2 1.821(2)
C9 H9 0.9500
C9 C10 1.392(3)
C10 C11 1.393(3)
C10 C12 1.493(2)
C11 H11 0.9500
C12 C13 1.395(3)
C12 C17 1.390(3)
C13 H13 0.9500
C13 C14 1.379(3)
C14 H14 0.9500
C14 C15 1.388(3)
C15 C16 1.383(3)
C15 N2 1.429(2)
C16 H16 0.9500
C16 C17 1.391(3)
C17 H17 0.9500
C18 C19 1.384(3)
C18 C23 1.391(3)
C18 N3 1.422(2)
C19 H19 0.9500
C19 C20 1.394(3)
C20 H20 0.9500
C20 C21 1.385(3)
C21 C22 1.393(3)
C21 O1 1.364(3)
C22 H22 0.9500
C22 C23 1.379(3)
C23 H23 0.9500
C24 H24A 0.9800
C24 H24B 0.9800
C24 H24C 0.9800
C24 O1 1.421(3)
N2 N3 1.254(2)

loop_
_geom_torsion_atom_site_label_1
_geom_torsion_atom_site_label_2
_geom_torsion_atom_site_label_3
_geom_torsion_atom_site_label_4
_geom_torsion
C1 C2 S1 C3 -65.15(16)
C2 C1 S2 C8 -75.76(16)
C3 C4 C9 C10 177.86(19)
C3 C4 N1 C5 -178.45(17)
C4 C3 S1 C2 -45.48(17)
C4 C9 C10 C11 0.8(3)
C4 C9 C10 C12 -178.57(18)
C5 C6 S3 C7 61.30(16)
C6 C5 C11 C10 -179.06(18)
C6 C5 N1 C4 179.72(17)
C7 C8 S2 C1 -85.34(17)
C8 C7 S3 C6 -95.16(17)
C9 C4 N1 C5 -0.3(3)
C9 C10 C11 C5 -0.9(3)
C9 C10 C12 C13 170.1(2)
C9 C10 C12 C17 -8.3(3)
C10 C12 C13 C14 -177.52(19)
C10 C12 C17 C16 178.2(2)
C11 C5 C6 S3 80.9(2)
C11 C5 N1 C4 0.2(3)
C11 C10 C12 C13 -9.3(3)
C11 C10 C12 C17 172.3(2)
C12 C10 C11 C5 178.44(18)
C12 C13 C14 C15 -0.7(3)
C13 C12 C17 C16 -0.2(3)
C13 C14 C15 C16 -0.3(3)
C13 C14 C15 N2 -178.8(2)
C14 C15 C16 C17 1.0(3)
C14 C15 N2 N3 -18.6(3)
C15 C16 C17 C12 -0.7(4)
C15 N2 N3 C18 178.35(16)
C16 C15 N2 N3 162.9(2)
C17 C12 C13 C14 0.9(3)
C18 C19 C20 C21 -1.5(3)
C19 C18 C23 C22 -0.1(3)
C19 C18 N3 N2 165.31(19)
C19 C20 C21 C22 0.3(3)
C19 C20 C21 O1 -179.4(2)
C20 C21 C22 C23 0.9(3)
C20 C21 O1 C24 -3.9(3)
C21 C22 C23 C18 -1.0(3)
C22 C21 O1 C24 176.4(2)
C23 C18 C19 C20 1.4(3)
C23 C18 N3 N2 -14.5(3)
N1 C4 C9 C10 -0.2(3)
N1 C5 C6 S3 -98.68(18)
N1 C5 C11 C10 0.5(3)
N2 C15 C16 C17 179.6(2)
N3 C18 C19 C20 -178.5(2)
N3 C18 C23 C22 179.7(2)
O1 C21 C22 C23 -179.4(2)
S1 C3 C4 C9 -59.5(2)
S1 C3 C4 N1 118.67(17)
S2 C1 C2 S1 175.94(10)
S3 C7 C8 S2 178.96(11)
